data_7128485
loop_
_publ_author_name
'Dierks, Philipp'
'Kruse, Ayla'
'Bokareva, Olga S.'
'Al-Marri, Mohammed J'
'Kalmbach, Jens'
'Baltrun, Marc'
'Neuba, Adam'
'Schoch, Roland'
'Hohloch, Stephan'
'Heinze, Katja'
'Seitz, Michael'
'K\"uhn, Oliver'
'Lochbrunner, Stefan'
'Bauer, Matthias'

_publ_section_title
;
 Distinct photodynamics of \k-N and \k-C pseudoisomeric iron(II)
 complexes.
;
_journal_issue 54
_journal_name_full 'Chemical communications (Cambridge, England)'
_journal_page_first 6640
_journal_page_last 6643
_journal_paper_doi 10.1039/d1cc01716k
_journal_volume 57
_journal_year 2021
_chemical_formula_moiety 'C26 H30 Fe N14, 2(P F6), 1[C H2 Cl2]'
_chemical_formula_sum 'C27 H32 Cl2 F12 Fe N14 P2'
_chemical_formula_weight 969.35
_space_group_crystal_system triclinic
_space_group_IT_number 2
_space_group_name_Hall '-P 1'
_space_group_name_H-M_alt 'P -1'
_atom_sites_solution_hydrogens geom
_atom_sites_solution_primary dual
_atom_sites_solution_secondary difmap
_audit_creation_method SHELXL-2018/3
_audit_update_record
;
2021-04-30 deposited with the CCDC.	2021-05-20 downloaded from the CCDC.
;
_cell_angle_alpha 92.055(2)
_cell_angle_beta 103.119(2)
_cell_angle_gamma 111.670(2)
_cell_formula_units_Z 2
_cell_length_a 11.6525(6)
_cell_length_b 13.4838(7)
_cell_length_c 13.7533(7)
_cell_measurement_reflns_used 9557
_cell_measurement_temperature 120(2)
_cell_measurement_theta_max 31.483
_cell_measurement_theta_min 2.773
_cell_volume 1938.61(18)
_computing_cell_refinement 'BRUKER APEX3(v2019.1-0)'
_computing_data_collection 'BRUKER APEX3(v2019.1-0)'
_computing_data_reduction 'BRUKER APEX3(v2019.1-0)'
_computing_molecular_graphics SHELX
_computing_publication_material 'SHELXTL, ShelXle, Olex2 and local programs'
_computing_structure_refinement 'SHELXL 2018/3 (Sheldrick, 2018)'
_computing_structure_solution 'SHELXT 2014/5 (Sheldrick, 2014)'
_diffrn_ambient_temperature 120(2)
_diffrn_detector_area_resol_mean '7.4 pixel/mm\^A^2^'
_diffrn_measured_fraction_theta_full 0.995
_diffrn_measured_fraction_theta_max 0.995
_diffrn_measurement_device_type 'Bruker D8 Venture'
_diffrn_measurement_method '\f and \w scans (data collection strategy APEX 3)'
_diffrn_radiation_monochromator 'Incoatec multilayer Montel optics'
_diffrn_radiation_type MoK\a
_diffrn_radiation_wavelength 0.71073
_diffrn_reflns_av_R_equivalents 0.0359
_diffrn_reflns_av_unetI/netI 0.0116
_diffrn_reflns_Laue_measured_fraction_full 0.995
_diffrn_reflns_Laue_measured_fraction_max 0.995
_diffrn_reflns_limit_h_max 17
_diffrn_reflns_limit_h_min -17
_diffrn_reflns_limit_k_max 19
_diffrn_reflns_limit_k_min -19
_diffrn_reflns_limit_l_max 20
_diffrn_reflns_limit_l_min -20
_diffrn_reflns_number 273411
_diffrn_reflns_point_group_measured_fraction_full 0.995
_diffrn_reflns_point_group_measured_fraction_max 0.995
_diffrn_reflns_theta_full 25.242
_diffrn_reflns_theta_max 31.575
_diffrn_reflns_theta_min 1.947
_diffrn_source \^A?-source
_exptl_absorpt_coefficient_mu 0.711
_exptl_absorpt_correction_type multi-scan
_exptl_absorpt_process_details
; 
 ' 
 SADABS 2016/2: Krause, L., Herbst-Irmer, R., Sheldrick G.M. & Stalke D.,
 J. Appl. Cryst. 48 (2015) 3-10.
 
 SHELX
 Sheldrick, G. M. Acta Cryst. (2015) C71, 3-8.'
;
_exptl_crystal_colour red
_exptl_crystal_density_diffrn 1.661
_exptl_crystal_description needle
_exptl_crystal_F_000 980
_exptl_crystal_recrystallization_method 'Gas-phase diffusion (DMSO/H2O)'
_exptl_crystal_size_max 0.30
_exptl_crystal_size_mid 0.12
_exptl_crystal_size_min 0.10
_exptl_transmission_factor_max 0.7462
_exptl_transmission_factor_min 0.6844
_refine_diff_density_max 0.720
_refine_diff_density_min -0.612
_refine_diff_density_rms 0.056
_refine_ls_extinction_method none
_refine_ls_goodness_of_fit_ref 1.038
_refine_ls_hydrogen_treatment constr
_refine_ls_matrix_type full
_refine_ls_number_parameters 500
_refine_ls_number_reflns 12923
_refine_ls_number_restraints 0
_refine_ls_restrained_S_all 1.038
_refine_ls_R_factor_all 0.0352
_refine_ls_R_factor_gt 0.0310
_refine_ls_shift/su_max 0.002
_refine_ls_shift/su_mean 0.000
_refine_ls_structure_factor_coef Fsqd
_refine_ls_weighting_details 'w=1/[\s^2^(Fo^2^)+(0.0373P)^2^+1.2107P] where P=(Fo^2^+2Fc^2^)/3'
_refine_ls_weighting_scheme calc
_refine_ls_wR_factor_gt 0.0797
_refine_ls_wR_factor_ref 0.0837
_reflns_Friedel_coverage 0.000
_reflns_number_gt 11853
_reflns_number_total 12923
_reflns_threshold_expression 'I > 2\s(I)'
_cod_data_source_file d1cc01716k2.cif
_cod_data_source_block pd_0095n_0m_a_sq
_cod_depositor_comments 'Adding full bibliography for 7128485--7128486.cif.'
_cod_database_code 7128485
_shelx_shelxl_version_number 2018/3
_shelx_space_group_comment
;
The symmetry employed for this shelxl refinement is uniquely defined
by the following loop, which should always be used as a source of
symmetry information in preference to the above space-group names.
They are only intended as comments.
;
_shelx_estimated_absorpt_t_min 0.815
_shelx_estimated_absorpt_t_max 0.932

loop_
_space_group_symop_operation_xyz
'x, y, z'
'-x, -y, -z'

loop_
_atom_site_label
_atom_site_type_symbol
_atom_site_fract_x
_atom_site_fract_y
_atom_site_fract_z
_atom_site_U_iso_or_equiv
_atom_site_adp_type
_atom_site_occupancy
_atom_site_site_symmetry_order
_atom_site_calc_flag
_atom_site_refinement_flags_posn
_atom_site_refinement_flags_adp
_atom_site_refinement_flags_occupancy
_atom_site_disorder_assembly
_atom_site_disorder_group
Fe1 Fe 0.18422(2) 0.34964(2) 0.73000(2) 0.01227(4) Uani 1 1 d . . . . .
N11 N 0.31302(8) 0.46161(7) 0.68221(6) 0.01401(15) Uani 1 1 d . . . . .
N12 N 0.43315(9) 0.52473(7) 0.72097(7) 0.01588(15) Uani 1 1 d . . . . .
N13 N 0.46663(9) 0.59007(8) 0.65220(7) 0.01770(16) Uani 1 1 d . . . . .
N14 N 0.08242(8) 0.35321(7) 0.60021(6) 0.01419(15) Uani 1 1 d . . . . .
N15 N -0.15037(9) 0.12800(8) 0.76167(8) 0.02062(18) Uani 1 1 d . . . . .
N16 N -0.02435(9) 0.18122(8) 0.80314(7) 0.01907(17) Uani 1 1 d . . . . .
N17 N 0.01956(9) 0.24063(7) 0.73566(7) 0.01564(15) Uani 1 1 d . . . . .
N21 N 0.24466(8) 0.23929(7) 0.69460(7) 0.01503(15) Uani 1 1 d . . . . .
N22 N 0.23085(9) 0.18043(8) 0.61143(7) 0.01884(17) Uani 1 1 d . . . . .
N23 N 0.29692(10) 0.11815(8) 0.63907(8) 0.02076(18) Uani 1 1 d . . . . .
N24 N 0.28666(8) 0.34795(7) 0.86019(6) 0.01352(14) Uani 1 1 d . . . . .
N25 N 0.12580(9) 0.58788(8) 0.87263(7) 0.01773(16) Uani 1 1 d . . . . .
N26 N 0.09655(9) 0.52255(7) 0.78727(7) 0.01593(15) Uani 1 1 d . . . . .
N27 N 0.15957(8) 0.45991(7) 0.80833(6) 0.01411(15) Uani 1 1 d . . . . .
C101 C 0.36905(11) 0.56979(9) 0.56951(8) 0.01918(19) Uani 1 1 d . . . . .
H101 H 0.369361 0.605400 0.511146 0.023 Uiso 1 1 calc R U . . .
C102 C 0.26920(10) 0.48613(8) 0.58868(7) 0.01602(17) Uani 1 1 d . . . . .
C103 C 0.13589(10) 0.42154(8) 0.53877(7) 0.01582(17) Uani 1 1 d . . . . .
C104 C 0.06498(11) 0.42497(9) 0.44372(8) 0.02012(19) Uani 1 1 d . . . . .
H104 H 0.103195 0.472495 0.400324 0.024 Uiso 1 1 calc R U . . .
C105 C -0.06368(11) 0.35663(10) 0.41415(8) 0.0223(2) Uani 1 1 d . . . . .
H105 H -0.114075 0.357022 0.349437 0.027 Uiso 1 1 calc R U . . .
C106 C -0.11923(11) 0.28775(10) 0.47836(9) 0.0213(2) Uani 1 1 d . . . . .
H106 H -0.207293 0.241795 0.458796 0.026 Uiso 1 1 calc R U . . .
C107 C -0.04254(10) 0.28804(9) 0.57168(8) 0.01676(18) Uani 1 1 d . . . . .
C108 C -0.07750(10) 0.22493(8) 0.65145(8) 0.01674(18) Uani 1 1 d . . . . .
C109 C -0.18720(11) 0.15237(9) 0.66906(9) 0.0203(2) Uani 1 1 d . . . . .
H109 H -0.270922 0.125302 0.625243 0.024 Uiso 1 1 calc R U . . .
C131 C 0.59728(11) 0.67178(10) 0.67258(9) 0.0231(2) Uani 1 1 d . . . . .
H13A H 0.646557 0.668563 0.740412 0.028 Uiso 1 1 calc R U . . .
H13B H 0.594412 0.744229 0.671819 0.028 Uiso 1 1 calc R U . . .
C132 C 0.66366(13) 0.65410(12) 0.59481(11) 0.0288(2) Uani 1 1 d . . . . .
H13C H 0.615311 0.657862 0.527694 0.043 Uiso 1 1 calc R U . . .
H13D H 0.668393 0.583096 0.596647 0.043 Uiso 1 1 calc R U . . .
H13E H 0.750245 0.709899 0.609750 0.043 Uiso 1 1 calc R U . . .
C151 C -0.23205(13) 0.05357(10) 0.81687(11) 0.0288(3) Uani 1 1 d . . . . .
H15A H -0.202749 -0.005952 0.830543 0.035 Uiso 1 1 calc R U . . .
H15B H -0.321050 0.022012 0.774282 0.035 Uiso 1 1 calc R U . . .
C152 C -0.22966(16) 0.10851(13) 0.91490(11) 0.0386(3) Uani 1 1 d . . . . .
H15C H -0.256590 0.168635 0.901921 0.058 Uiso 1 1 calc R U . . .
H15D H -0.142717 0.135770 0.959100 0.058 Uiso 1 1 calc R U . . .
H15E H -0.288107 0.056924 0.947529 0.058 Uiso 1 1 calc R U . . .
C201 C 0.35342(11) 0.13677(9) 0.73859(9) 0.02010(19) Uani 1 1 d . . . . .
H201 H 0.404959 0.103118 0.775391 0.024 Uiso 1 1 calc R U . . .
C202 C 0.31967(10) 0.21544(8) 0.77484(8) 0.01615(17) Uani 1 1 d . . . . .
C203 C 0.34533(10) 0.27805(8) 0.87129(8) 0.01542(17) Uani 1 1 d . . . . .
C204 C 0.41912(11) 0.27352(9) 0.96437(8) 0.01995(19) Uani 1 1 d . . . . .
H204 H 0.459625 0.223672 0.971982 0.024 Uiso 1 1 calc R U . . .
C205 C 0.43205(11) 0.34419(10) 1.04625(8) 0.0207(2) Uani 1 1 d . . . . .
H205 H 0.482057 0.342578 1.110727 0.025 Uiso 1 1 calc R U . . .
C206 C 0.37253(11) 0.41726(9) 1.03480(8) 0.01878(19) Uani 1 1 d . . . . .
H206 H 0.381442 0.465759 1.090473 0.023 Uiso 1 1 calc R U . . .
C207 C 0.29970(10) 0.41700(8) 0.93938(7) 0.01509(17) Uani 1 1 d . . . . .
C208 C 0.22832(10) 0.48404(8) 0.90727(7) 0.01523(17) Uani 1 1 d . . . . .
C209 C 0.20691(11) 0.56784(9) 0.94865(8) 0.01859(19) Uani 1 1 d . . . . .
H209 H 0.241485 0.603616 1.015748 0.022 Uiso 1 1 calc R U . . .
C231 C 0.30567(14) 0.04451(10) 0.56249(10) 0.0283(2) Uani 1 1 d . . . . .
H23A H 0.219924 0.005463 0.516142 0.034 Uiso 1 1 calc R U . . .
H23B H 0.334272 -0.009280 0.595799 0.034 Uiso 1 1 calc R U . . .
C232 C 0.39687(19) 0.10316(14) 0.50321(14) 0.0466(4) Uani 1 1 d . . . . .
H23C H 0.407866 0.051006 0.458502 0.070 Uiso 1 1 calc R U . . .
H23D H 0.479664 0.147530 0.549399 0.070 Uiso 1 1 calc R U . . .
H23E H 0.362833 0.149376 0.462904 0.070 Uiso 1 1 calc R U . . .
C251 C 0.06701(12) 0.66690(10) 0.87540(9) 0.0223(2) Uani 1 1 d . . . . .
H25A H 0.018575 0.667921 0.806516 0.027 Uiso 1 1 calc R U . . .
H25B H 0.134726 0.739549 0.899790 0.027 Uiso 1 1 calc R U . . .
C252 C -0.02228(12) 0.63949(11) 0.94412(10) 0.0260(2) Uani 1 1 d . . . . .
H25C H -0.060065 0.693373 0.945159 0.039 Uiso 1 1 calc R U . . .
H25D H 0.025853 0.639177 1.012451 0.039 Uiso 1 1 calc R U . . .
H25E H -0.090317 0.568195 0.919172 0.039 Uiso 1 1 calc R U . . .
P1 P 0.68022(3) 0.35829(2) 0.73235(2) 0.01983(6) Uani 1 1 d . . . . .
F11 F 0.62006(8) 0.36360(8) 0.82536(6) 0.03210(17) Uani 1 1 d . . . . .
F12 F 0.55166(8) 0.35362(7) 0.65578(6) 0.03030(17) Uani 1 1 d . . . . .
F13 F 0.73982(9) 0.35226(8) 0.63871(6) 0.03218(17) Uani 1 1 d . . . . .
F14 F 0.80850(8) 0.36186(7) 0.80863(6) 0.03080(17) Uani 1 1 d . . . . .
F15 F 0.73829(9) 0.48681(7) 0.74183(8) 0.0378(2) Uani 1 1 d . . . . .
F16 F 0.62261(8) 0.22912(6) 0.72307(6) 0.02835(16) Uani 1 1 d . . . . .
P2 P 0.40500(3) 0.84506(2) 0.78926(2) 0.02153(6) Uani 1 1 d . . . . .
F21 F 0.37878(10) 0.82363(10) 0.89683(7) 0.0457(2) Uani 1 1 d . . . . .
F22 F 0.26699(8) 0.85065(8) 0.74922(7) 0.03537(19) Uani 1 1 d . . . . .
F23 F 0.42946(12) 0.86403(14) 0.68078(9) 0.0673(4) Uani 1 1 d . . . . .
F24 F 0.54277(7) 0.84034(7) 0.82790(7) 0.03013(17) Uani 1 1 d . . . . .
F25 F 0.46595(10) 0.97111(8) 0.82414(12) 0.0616(4) Uani 1 1 d . . . . .
F26 F 0.34322(9) 0.71837(8) 0.75525(9) 0.0471(3) Uani 1 1 d . . . . .

loop_
_atom_site_aniso_label
_atom_site_aniso_U_11
_atom_site_aniso_U_22
_atom_site_aniso_U_33
_atom_site_aniso_U_23
_atom_site_aniso_U_13
_atom_site_aniso_U_12
Fe1 0.01266(6) 0.01375(6) 0.01051(6) 0.00185(5) 0.00225(5) 0.00566(5)
N11 0.0144(4) 0.0160(4) 0.0115(3) 0.0013(3) 0.0026(3) 0.0063(3)
N12 0.0153(4) 0.0172(4) 0.0141(4) 0.0010(3) 0.0041(3) 0.0051(3)
N13 0.0179(4) 0.0183(4) 0.0143(4) 0.0013(3) 0.0052(3) 0.0035(3)
N14 0.0146(4) 0.0156(4) 0.0119(3) 0.0012(3) 0.0016(3) 0.0065(3)
N15 0.0185(4) 0.0177(4) 0.0236(4) 0.0020(3) 0.0084(3) 0.0031(3)
N16 0.0182(4) 0.0180(4) 0.0204(4) 0.0046(3) 0.0072(3) 0.0049(3)
N17 0.0156(4) 0.0156(4) 0.0158(4) 0.0029(3) 0.0045(3) 0.0058(3)
N21 0.0160(4) 0.0152(4) 0.0139(4) 0.0013(3) 0.0036(3) 0.0063(3)
N22 0.0220(4) 0.0173(4) 0.0174(4) 0.0000(3) 0.0047(3) 0.0082(3)
N23 0.0261(5) 0.0178(4) 0.0214(4) 0.0008(3) 0.0073(4) 0.0113(4)
N24 0.0137(3) 0.0155(4) 0.0116(3) 0.0031(3) 0.0027(3) 0.0061(3)
N25 0.0229(4) 0.0182(4) 0.0162(4) 0.0034(3) 0.0073(3) 0.0112(3)
N26 0.0179(4) 0.0172(4) 0.0153(4) 0.0032(3) 0.0052(3) 0.0090(3)
N27 0.0150(4) 0.0161(4) 0.0126(3) 0.0030(3) 0.0038(3) 0.0073(3)
C101 0.0213(5) 0.0194(5) 0.0142(4) 0.0032(3) 0.0045(4) 0.0048(4)
C102 0.0180(4) 0.0176(4) 0.0119(4) 0.0024(3) 0.0033(3) 0.0066(4)
C103 0.0175(4) 0.0171(4) 0.0122(4) 0.0019(3) 0.0021(3) 0.0071(3)
C104 0.0223(5) 0.0228(5) 0.0133(4) 0.0035(4) 0.0014(4) 0.0084(4)
C105 0.0221(5) 0.0262(5) 0.0148(4) 0.0019(4) -0.0026(4) 0.0093(4)
C106 0.0178(5) 0.0239(5) 0.0179(5) 0.0009(4) -0.0009(4) 0.0067(4)
C107 0.0154(4) 0.0176(4) 0.0158(4) 0.0005(3) 0.0021(3) 0.0061(4)
C108 0.0150(4) 0.0166(4) 0.0172(4) 0.0003(3) 0.0028(3) 0.0055(3)
C109 0.0163(4) 0.0184(5) 0.0232(5) -0.0017(4) 0.0045(4) 0.0042(4)
C131 0.0188(5) 0.0216(5) 0.0235(5) 0.0004(4) 0.0079(4) 0.0008(4)
C132 0.0260(6) 0.0332(6) 0.0307(6) 0.0059(5) 0.0149(5) 0.0107(5)
C151 0.0275(6) 0.0219(5) 0.0342(6) 0.0056(5) 0.0166(5) 0.0014(4)
C152 0.0394(8) 0.0395(8) 0.0260(6) 0.0034(5) 0.0144(6) -0.0002(6)
C201 0.0229(5) 0.0187(5) 0.0221(5) 0.0040(4) 0.0064(4) 0.0115(4)
C202 0.0169(4) 0.0162(4) 0.0167(4) 0.0035(3) 0.0039(3) 0.0081(3)
C203 0.0159(4) 0.0165(4) 0.0149(4) 0.0034(3) 0.0036(3) 0.0077(3)
C204 0.0220(5) 0.0231(5) 0.0172(4) 0.0053(4) 0.0023(4) 0.0129(4)
C205 0.0229(5) 0.0247(5) 0.0139(4) 0.0048(4) 0.0003(4) 0.0109(4)
C206 0.0218(5) 0.0214(5) 0.0126(4) 0.0028(3) 0.0021(3) 0.0090(4)
C207 0.0167(4) 0.0165(4) 0.0124(4) 0.0030(3) 0.0035(3) 0.0068(3)
C208 0.0170(4) 0.0167(4) 0.0122(4) 0.0024(3) 0.0038(3) 0.0067(3)
C209 0.0240(5) 0.0193(5) 0.0141(4) 0.0020(3) 0.0049(4) 0.0103(4)
C231 0.0384(7) 0.0213(5) 0.0293(6) -0.0027(4) 0.0123(5) 0.0149(5)
C232 0.0575(10) 0.0345(7) 0.0441(9) -0.0118(6) 0.0303(8) 0.0049(7)
C251 0.0297(6) 0.0215(5) 0.0240(5) 0.0054(4) 0.0111(4) 0.0167(4)
C252 0.0253(5) 0.0268(6) 0.0299(6) 0.0018(5) 0.0122(5) 0.0119(5)
P1 0.02131(13) 0.02309(13) 0.01576(12) 0.00340(10) 0.00348(10) 0.01007(11)
F11 0.0345(4) 0.0457(5) 0.0198(3) -0.0004(3) 0.0088(3) 0.0191(4)
F12 0.0290(4) 0.0412(4) 0.0226(3) 0.0012(3) -0.0012(3) 0.0205(3)
F13 0.0374(4) 0.0449(5) 0.0254(4) 0.0142(3) 0.0168(3) 0.0225(4)
F14 0.0232(4) 0.0385(4) 0.0280(4) 0.0081(3) -0.0001(3) 0.0126(3)
F15 0.0399(5) 0.0232(4) 0.0456(5) 0.0052(3) 0.0042(4) 0.0109(3)
F16 0.0286(4) 0.0229(3) 0.0344(4) 0.0043(3) 0.0101(3) 0.0096(3)
P2 0.01667(12) 0.02126(13) 0.02546(14) 0.00533(11) 0.00192(10) 0.00786(10)
F21 0.0402(5) 0.0759(8) 0.0304(4) 0.0130(5) 0.0121(4) 0.0307(5)
F22 0.0213(4) 0.0419(5) 0.0416(5) 0.0014(4) -0.0021(3) 0.0173(3)
F23 0.0514(6) 0.1316(13) 0.0410(6) 0.0478(7) 0.0239(5) 0.0499(8)
F24 0.0180(3) 0.0301(4) 0.0424(5) 0.0125(3) 0.0040(3) 0.0111(3)
F25 0.0341(5) 0.0202(4) 0.1133(11) 0.0042(5) -0.0141(6) 0.0111(4)
F26 0.0324(5) 0.0291(4) 0.0683(7) -0.0129(4) -0.0037(4) 0.0108(4)

loop_
_atom_type_symbol
_atom_type_description
_atom_type_scat_dispersion_real
_atom_type_scat_dispersion_imag
_atom_type_scat_source
C C 0.0033 0.0016 'International Tables Vol C Tables 4.2.6.8 and 6.1.1.4'
H H 0.0000 0.0000 'International Tables Vol C Tables 4.2.6.8 and 6.1.1.4'
F F 0.0171 0.0103 'International Tables Vol C Tables 4.2.6.8 and 6.1.1.4'
Fe Fe 0.3463 0.8444 'International Tables Vol C Tables 4.2.6.8 and 6.1.1.4'
N N 0.0061 0.0033 'International Tables Vol C Tables 4.2.6.8 and 6.1.1.4'
P P 0.1023 0.0942 'International Tables Vol C Tables 4.2.6.8 and 6.1.1.4'
Cl Cl 0.1484 0.1585 'International Tables Vol C Tables 4.2.6.8 and 6.1.1.4'

loop_
_geom_angle_atom_site_label_1
_geom_angle_atom_site_label_2
_geom_angle_atom_site_label_3
_geom_angle
_geom_angle_site_symmetry_1
_geom_angle_site_symmetry_3
_geom_angle_publ_flag
N14 Fe1 N24 179.29(4) . . ?
N14 Fe1 N27 99.04(4) . . ?
N24 Fe1 N27 80.38(4) . . ?
N14 Fe1 N11 80.33(4) . . ?
N24 Fe1 N11 99.25(4) . . ?
N27 Fe1 N11 89.86(4) . . ?
N14 Fe1 N21 99.85(4) . . ?
N24 Fe1 N21 80.72(4) . . ?
N27 Fe1 N21 161.10(4) . . ?
N11 Fe1 N21 92.64(4) . . ?
N14 Fe1 N17 80.73(4) . . ?
N24 Fe1 N17 99.69(4) . . ?
N27 Fe1 N17 91.89(4) . . ?
N11 Fe1 N17 161.02(4) . . ?
N21 Fe1 N17 91.80(4) . . ?
N12 N11 C102 110.38(9) . . ?
N12 N11 Fe1 134.80(7) . . ?
C102 N11 Fe1 114.71(7) . . ?
N11 N12 N13 105.83(8) . . ?
N12 N13 C101 112.21(9) . . ?
N12 N13 C131 119.73(9) . . ?
C101 N13 C131 128.06(10) . . ?
C107 N14 C103 120.56(9) . . ?
C107 N14 Fe1 119.53(7) . . ?
C103 N14 Fe1 119.90(7) . . ?
C109 N15 N16 112.10(9) . . ?
C109 N15 C151 126.97(11) . . ?
N16 N15 C151 120.92(10) . . ?
N17 N16 N15 105.66(9) . . ?
N16 N17 C108 110.24(9) . . ?
N16 N17 Fe1 135.86(7) . . ?
C108 N17 Fe1 113.78(7) . . ?
N22 N21 C202 110.33(9) . . ?
N22 N21 Fe1 135.59(7) . . ?
C202 N21 Fe1 114.08(7) . . ?
N21 N22 N23 105.57(9) . . ?
N22 N23 C201 112.41(9) . . ?
N22 N23 C231 119.86(10) . . ?
C201 N23 C231 127.66(10) . . ?
C203 N24 C207 120.79(9) . . ?
C203 N24 Fe1 119.48(7) . . ?
C207 N24 Fe1 119.73(7) . . ?
N26 N25 C209 112.24(9) . . ?
N26 N25 C251 119.65(9) . . ?
C209 N25 C251 128.08(10) . . ?
N27 N26 N25 105.82(8) . . ?
N26 N27 C208 110.45(8) . . ?
N26 N27 Fe1 134.59(7) . . ?
C208 N27 Fe1 114.83(7) . . ?
N13 C101 C102 104.51(9) . . ?
N13 C101 H101 127.7 . . ?
C102 C101 H101 127.7 . . ?
N11 C102 C101 107.07(9) . . ?
N11 C102 C103 115.16(9) . . ?
C101 C102 C103 137.77(10) . . ?
N14 C103 C104 121.23(10) . . ?
N14 C103 C102 109.83(9) . . ?
C104 C103 C102 128.93(10) . . ?
C103 C104 C105 117.97(10) . . ?
C103 C104 H104 121.0 . . ?
C105 C104 H104 121.0 . . ?
C106 C105 C104 120.71(10) . . ?
C106 C105 H105 119.6 . . ?
C104 C105 H105 119.6 . . ?
C107 C106 C105 118.17(10) . . ?
C107 C106 H106 120.9 . . ?
C105 C106 H106 120.9 . . ?
N14 C107 C106 121.33(10) . . ?
N14 C107 C108 110.00(9) . . ?
C106 C107 C108 128.66(10) . . ?
N17 C108 C109 107.05(10) . . ?
N17 C108 C107 115.93(9) . . ?
C109 C108 C107 136.98(10) . . ?
N15 C109 C108 104.94(10) . . ?
N15 C109 H109 127.5 . . ?
C108 C109 H109 127.5 . . ?
N13 C131 C132 111.08(10) . . ?
N13 C131 H13A 109.4 . . ?
C132 C131 H13A 109.4 . . ?
N13 C131 H13B 109.4 . . ?
C132 C131 H13B 109.4 . . ?
H13A C131 H13B 108.0 . . ?
C131 C132 H13C 109.5 . . ?
C131 C132 H13D 109.5 . . ?
H13C C132 H13D 109.5 . . ?
C131 C132 H13E 109.5 . . ?
H13C C132 H13E 109.5 . . ?
H13D C132 H13E 109.5 . . ?
N15 C151 C152 112.26(11) . . ?
N15 C151 H15A 109.2 . . ?
C152 C151 H15A 109.2 . . ?
N15 C151 H15B 109.2 . . ?
C152 C151 H15B 109.2 . . ?
H15A C151 H15B 107.9 . . ?
C151 C152 H15C 109.5 . . ?
C151 C152 H15D 109.5 . . ?
H15C C152 H15D 109.5 . . ?
C151 C152 H15E 109.5 . . ?
H15C C152 H15E 109.5 . . ?
H15D C152 H15E 109.5 . . ?
N23 C201 C202 104.38(9) . . ?
N23 C201 H201 127.8 . . ?
C202 C201 H201 127.8 . . ?
N21 C202 C201 107.30(9) . . ?
N21 C202 C203 115.56(9) . . ?
C201 C202 C203 137.11(10) . . ?
N24 C203 C204 121.25(10) . . ?
N24 C203 C202 110.10(9) . . ?
C204 C203 C202 128.65(10) . . ?
C203 C204 C205 118.06(10) . . ?
C203 C204 H204 121.0 . . ?
C205 C204 H204 121.0 . . ?
C204 C205 C206 120.82(10) . . ?
C204 C205 H205 119.6 . . ?
C206 C205 H205 119.6 . . ?
C207 C206 C205 117.97(10) . . ?
C207 C206 H206 121.0 . . ?
C205 C206 H206 121.0 . . ?
N24 C207 C206 121.11(10) . . ?
N24 C207 C208 109.91(9) . . ?
C206 C207 C208 128.98(10) . . ?
N27 C208 C209 106.96(9) . . ?
N27 C208 C207 114.95(9) . . ?
C209 C208 C207 138.09(10) . . ?
N25 C209 C208 104.53(9) . . ?
N25 C209 H209 127.7 . . ?
C208 C209 H209 127.7 . . ?
N23 C231 C232 111.80(11) . . ?
N23 C231 H23A 109.3 . . ?
C232 C231 H23A 109.3 . . ?
N23 C231 H23B 109.3 . . ?
C232 C231 H23B 109.3 . . ?
H23A C231 H23B 107.9 . . ?
C231 C232 H23C 109.5 . . ?
C231 C232 H23D 109.5 . . ?
H23C C232 H23D 109.5 . . ?
C231 C232 H23E 109.5 . . ?
H23C C232 H23E 109.5 . . ?
H23D C232 H23E 109.5 . . ?
N25 C251 C252 110.82(10) . . ?
N25 C251 H25A 109.5 . . ?
C252 C251 H25A 109.5 . . ?
N25 C251 H25B 109.5 . . ?
C252 C251 H25B 109.5 . . ?
H25A C251 H25B 108.1 . . ?
C251 C252 H25C 109.5 . . ?
C251 C252 H25D 109.5 . . ?
H25C C252 H25D 109.5 . . ?
C251 C252 H25E 109.5 . . ?
H25C C252 H25E 109.5 . . ?
H25D C252 H25E 109.5 . . ?
F15 P1 F12 90.31(5) . . ?
F15 P1 F14 90.17(5) . . ?
F12 P1 F14 179.50(5) . . ?
F15 P1 F11 90.18(5) . . ?
F12 P1 F11 90.11(5) . . ?
F14 P1 F11 90.03(5) . . ?
F15 P1 F16 179.69(5) . . ?
F12 P1 F16 89.98(5) . . ?
F14 P1 F16 89.54(5) . . ?
F11 P1 F16 89.90(5) . . ?
F15 P1 F13 90.12(5) . . ?
F12 P1 F13 89.69(5) . . ?
F14 P1 F13 90.17(5) . . ?
F11 P1 F13 179.64(6) . . ?
F16 P1 F13 89.79(5) . . ?
F25 P2 F21 90.48(8) . . ?
F25 P2 F26 179.40(8) . . ?
F21 P2 F26 88.94(7) . . ?
F25 P2 F23 90.65(9) . . ?
F21 P2 F23 178.85(8) . . ?
F26 P2 F23 89.94(8) . . ?
F25 P2 F24 89.90(5) . . ?
F21 P2 F24 90.34(5) . . ?
F26 P2 F24 90.25(5) . . ?
F23 P2 F24 89.90(5) . . ?
F25 P2 F22 89.84(5) . . ?
F21 P2 F22 90.36(5) . . ?
F26 P2 F22 90.02(5) . . ?
F23 P2 F22 89.40(6) . . ?
F24 P2 F22 179.26(5) . . ?

loop_
_geom_bond_atom_site_label_1
_geom_bond_atom_site_label_2
_geom_bond_distance
_geom_bond_site_symmetry_2
_geom_bond_publ_flag
Fe1 N14 1.9192(9) . ?
Fe1 N24 1.9193(8) . ?
Fe1 N27 1.9481(9) . ?
Fe1 N11 1.9518(9) . ?
Fe1 N21 1.9556(9) . ?
Fe1 N17 1.9599(9) . ?
N11 N12 1.3103(12) . ?
N11 C102 1.3718(13) . ?
N12 N13 1.3402(12) . ?
N13 C101 1.3498(14) . ?
N13 C131 1.4682(14) . ?
N14 C107 1.3482(13) . ?
N14 C103 1.3498(13) . ?
N15 C109 1.3418(16) . ?
N15 N16 1.3449(13) . ?
N15 C151 1.4720(15) . ?
N16 N17 1.3156(12) . ?
N17 C108 1.3698(13) . ?
N21 N22 1.3120(12) . ?
N21 C202 1.3713(13) . ?
N22 N23 1.3454(13) . ?
N23 C201 1.3469(15) . ?
N23 C231 1.4676(15) . ?
N24 C203 1.3483(13) . ?
N24 C207 1.3505(13) . ?
N25 N26 1.3389(13) . ?
N25 C209 1.3490(14) . ?
N25 C251 1.4676(14) . ?
N26 N27 1.3098(12) . ?
N27 C208 1.3712(13) . ?
C101 C102 1.3737(15) . ?
C101 H101 0.9500 . ?
C102 C103 1.4548(15) . ?
C103 C104 1.3915(14) . ?
C104 C105 1.3922(16) . ?
C104 H104 0.9500 . ?
C105 C106 1.3912(17) . ?
C105 H105 0.9500 . ?
C106 C107 1.3864(15) . ?
C106 H106 0.9500 . ?
C107 C108 1.4518(15) . ?
C108 C109 1.3725(15) . ?
C109 H109 0.9500 . ?
C131 C132 1.5142(17) . ?
C131 H13A 0.9900 . ?
C131 H13B 0.9900 . ?
C132 H13C 0.9800 . ?
C132 H13D 0.9800 . ?
C132 H13E 0.9800 . ?
C151 C152 1.504(2) . ?
C151 H15A 0.9900 . ?
C151 H15B 0.9900 . ?
C152 H15C 0.9800 . ?
C152 H15D 0.9800 . ?
C152 H15E 0.9800 . ?
C201 C202 1.3739(15) . ?
C201 H201 0.9500 . ?
C202 C203 1.4543(14) . ?
C203 C204 1.3879(14) . ?
C204 C205 1.3925(16) . ?
C204 H204 0.9500 . ?
C205 C206 1.3938(16) . ?
C205 H205 0.9500 . ?
C206 C207 1.3909(14) . ?
C206 H206 0.9500 . ?
C207 C208 1.4564(14) . ?
C208 C209 1.3745(14) . ?
C209 H209 0.9500 . ?
C231 C232 1.496(2) . ?
C231 H23A 0.9900 . ?
C231 H23B 0.9900 . ?
C232 H23C 0.9800 . ?
C232 H23D 0.9800 . ?
C232 H23E 0.9800 . ?
C251 C252 1.5166(17) . ?
C251 H25A 0.9900 . ?
C251 H25B 0.9900 . ?
C252 H25C 0.9800 . ?
C252 H25D 0.9800 . ?
C252 H25E 0.9800 . ?
P1 F15 1.5986(9) . ?
P1 F12 1.6020(8) . ?
P1 F14 1.6026(8) . ?
P1 F11 1.6032(8) . ?
P1 F16 1.6069(8) . ?
P1 F13 1.6086(8) . ?
P2 F25 1.5870(10) . ?
P2 F21 1.5925(10) . ?
P2 F26 1.5928(10) . ?
P2 F23 1.5935(11) . ?
P2 F24 1.5982(8) . ?
P2 F22 1.6079(8) . ?

loop_
_geom_torsion_atom_site_label_1
_geom_torsion_atom_site_label_2
_geom_torsion_atom_site_label_3
_geom_torsion_atom_site_label_4
_geom_torsion
_geom_torsion_site_symmetry_1
_geom_torsion_site_symmetry_2
_geom_torsion_site_symmetry_3
_geom_torsion_site_symmetry_4
_geom_torsion_publ_flag
C102 N11 N12 N13 0.06(11) . . . . ?
Fe1 N11 N12 N13 -175.77(8) . . . . ?
N11 N12 N13 C101 0.13(12) . . . . ?
N11 N12 N13 C131 180.00(9) . . . . ?
C109 N15 N16 N17 0.13(13) . . . . ?
C151 N15 N16 N17 -179.47(10) . . . . ?
N15 N16 N17 C108 -0.42(12) . . . . ?
N15 N16 N17 Fe1 175.25(8) . . . . ?
C202 N21 N22 N23 0.38(12) . . . . ?
Fe1 N21 N22 N23 -179.28(8) . . . . ?
N21 N22 N23 C201 -0.37(13) . . . . ?
N21 N22 N23 C231 -177.61(10) . . . . ?
C209 N25 N26 N27 -0.13(12) . . . . ?
C251 N25 N26 N27 -178.18(9) . . . . ?
N25 N26 N27 C208 0.59(11) . . . . ?
N25 N26 N27 Fe1 -174.95(8) . . . . ?
N12 N13 C101 C102 -0.26(13) . . . . ?
C131 N13 C101 C102 179.89(11) . . . . ?
N12 N11 C102 C101 -0.21(12) . . . . ?
Fe1 N11 C102 C101 176.53(7) . . . . ?
N12 N11 C102 C103 -179.37(9) . . . . ?
Fe1 N11 C102 C103 -2.62(12) . . . . ?
N13 C101 C102 N11 0.28(12) . . . . ?
N13 C101 C102 C103 179.14(12) . . . . ?
C107 N14 C103 C104 -1.59(16) . . . . ?
Fe1 N14 C103 C104 179.14(8) . . . . ?
C107 N14 C103 C102 177.25(9) . . . . ?
Fe1 N14 C103 C102 -2.02(12) . . . . ?
N11 C102 C103 N14 2.93(13) . . . . ?
C101 C102 C103 N14 -175.87(13) . . . . ?
N11 C102 C103 C104 -178.34(11) . . . . ?
C101 C102 C103 C104 2.9(2) . . . . ?
N14 C103 C104 C105 0.83(17) . . . . ?
C102 C103 C104 C105 -177.78(11) . . . . ?
C103 C104 C105 C106 0.44(18) . . . . ?
C104 C105 C106 C107 -0.94(18) . . . . ?
C103 N14 C107 C106 1.06(16) . . . . ?
Fe1 N14 C107 C106 -179.66(8) . . . . ?
C103 N14 C107 C108 -178.41(9) . . . . ?
Fe1 N14 C107 C108 0.86(12) . . . . ?
C105 C106 C107 N14 0.20(17) . . . . ?
C105 C106 C107 C108 179.57(11) . . . . ?
N16 N17 C108 C109 0.55(12) . . . . ?
Fe1 N17 C108 C109 -176.16(7) . . . . ?
N16 N17 C108 C107 178.50(9) . . . . ?
Fe1 N17 C108 C107 1.80(12) . . . . ?
N14 C107 C108 N17 -1.71(13) . . . . ?
C106 C107 C108 N17 178.87(11) . . . . ?
N14 C107 C108 C109 175.42(12) . . . . ?
C106 C107 C108 C109 -4.0(2) . . . . ?
N16 N15 C109 C108 0.20(13) . . . . ?
C151 N15 C109 C108 179.77(11) . . . . ?
N17 C108 C109 N15 -0.44(12) . . . . ?
C107 C108 C109 N15 -177.74(12) . . . . ?
N12 N13 C131 C132 119.53(12) . . . . ?
C101 N13 C131 C132 -60.62(16) . . . . ?
C109 N15 C151 C152 -120.37(15) . . . . ?
N16 N15 C151 C152 59.17(17) . . . . ?
N22 N23 C201 C202 0.21(13) . . . . ?
C231 N23 C201 C202 177.18(11) . . . . ?
N22 N21 C202 C201 -0.26(12) . . . . ?
Fe1 N21 C202 C201 179.48(7) . . . . ?
N22 N21 C202 C203 178.21(9) . . . . ?
Fe1 N21 C202 C203 -2.05(12) . . . . ?
N23 C201 C202 N21 0.03(12) . . . . ?
N23 C201 C202 C203 -177.94(12) . . . . ?
C207 N24 C203 C204 1.02(16) . . . . ?
Fe1 N24 C203 C204 -179.31(8) . . . . ?
C207 N24 C203 C202 -178.18(9) . . . . ?
Fe1 N24 C203 C202 1.49(11) . . . . ?
N21 C202 C203 N24 0.43(13) . . . . ?
C201 C202 C203 N24 178.29(12) . . . . ?
N21 C202 C203 C204 -178.69(11) . . . . ?
C201 C202 C203 C204 -0.8(2) . . . . ?
N24 C203 C204 C205 -0.61(17) . . . . ?
C202 C203 C204 C205 178.43(11) . . . . ?
C203 C204 C205 C206 -0.03(18) . . . . ?
C204 C205 C206 C207 0.24(17) . . . . ?
C203 N24 C207 C206 -0.79(15) . . . . ?
Fe1 N24 C207 C206 179.54(8) . . . . ?
C203 N24 C207 C208 179.42(9) . . . . ?
Fe1 N24 C207 C208 -0.24(11) . . . . ?
C205 C206 C207 N24 0.16(16) . . . . ?
C205 C206 C207 C208 179.90(11) . . . . ?
N26 N27 C208 C209 -0.83(12) . . . . ?
Fe1 N27 C208 C209 175.67(7) . . . . ?
N26 N27 C208 C207 178.53(9) . . . . ?
Fe1 N27 C208 C207 -4.97(11) . . . . ?
N24 C207 C208 N27 3.36(13) . . . . ?
C206 C207 C208 N27 -176.40(11) . . . . ?
N24 C207 C208 C209 -177.56(13) . . . . ?
C206 C207 C208 C209 2.7(2) . . . . ?
N26 N25 C209 C208 -0.36(13) . . . . ?
C251 N25 C209 C208 177.48(11) . . . . ?
N27 C208 C209 N25 0.70(12) . . . . ?
C207 C208 C209 N25 -178.43(12) . . . . ?
N22 N23 C231 C232 75.44(17) . . . . ?
C201 N23 C231 C232 -101.33(17) . . . . ?
N26 N25 C251 C252 113.10(12) . . . . ?
C209 N25 C251 C252 -64.60(16) . . . . ?
